data_9000481
loop_
_publ_author_name
'Sueno, S.'
'Cameron, M.'
'Prewitt, C. T.'

_publ_section_title
;
 Orthoferrosilite: High-temperature crystal chemistry
 T = 980 deg C
;
_journal_name_full 'American Mineralogist'
_journal_page_first 38
_journal_page_last 53
_journal_volume 61
_journal_year 1976
_chemical_formula_sum 'Fe O3 Si'
_chemical_name_mineral Ferrosilite
_space_group_IT_number 61
_symmetry_space_group_name_Hall '-P 2ac 2ab'
_symmetry_space_group_name_H-M 'P b c a'
_cell_angle_alpha 90
_cell_angle_beta 90
_cell_angle_gamma 90
_cell_length_a 18.614
_cell_length_b 9.172
_cell_length_c 5.3199
_cell_formula_units_Z 16
_cell_volume 908.254
_database_code_amcsd 0000492
_diffrn_ambient_temperature 1253.15
_exptl_crystal_density_diffrn 3.859
_cod_original_formula_sum 'Fe Si O3'
_cod_database_code 9000481

loop_
_space_group_symop_operation_xyz
x,y,z
x,1/2-y,1/2+z
-x,1/2+y,1/2-z
1/2-x,1/2+y,z
1/2+x,1/2-y,-z
1/2+x,y,1/2-z
1/2-x,-y,1/2+z
-x,-y,-z

loop_
_atom_site_aniso_label
_atom_site_aniso_U_11
_atom_site_aniso_U_22
_atom_site_aniso_U_33
_atom_site_aniso_U_12
_atom_site_aniso_U_13
_atom_site_aniso_U_23
Fe1 0.02844 0.03409 0.02369 0.00035 -0.00426 0.00084
Fe2 0.03897 0.04645 0.03665 -0.00415 -0.01309 0.00000
Si1 0.01720 0.02851 0.01655 -0.00130 0.00070 -0.00381
Si2 0.01738 0.02514 0.02230 0.00112 -0.00271 0.00297
O1A 0.01632 0.04130 0.02865 -0.00147 0.00166 0.00398
O2A 0.03844 0.03124 0.02906 -0.01176 0.00120 -0.00173
O3A 0.02106 0.05971 0.02875 0.00294 -0.00176 -0.02687
O1B 0.02405 0.03925 0.03114 -0.00554 -0.00376 0.00037
O2B 0.04774 0.03814 0.03273 0.01289 0.00075 -0.00037
O3B 0.03230 0.06056 0.03223 -0.00977 0.00406 -0.01355

loop_
_atom_site_label
_atom_site_fract_x
_atom_site_fract_y
_atom_site_fract_z
Fe1 0.37467 0.65050 0.89920
Fe2 0.37637 0.48860 0.39640
Si1 0.27290 0.33740 0.06950
Si2 0.47550 0.33530 0.77250
O1A 0.18620 0.33940 0.06690
O2A 0.31200 0.49100 0.09210
O3A 0.30050 0.24910 0.82250
O1B 0.56230 0.34010 0.77270
O2B 0.43480 0.48470 0.71170
O3B 0.44930 0.22290 0.54550

loop_
_cod_related_entry_id
_cod_related_entry_database
_cod_related_entry_code
1 AMCSD 0000492
